data_7002661
loop_
_publ_author_name
'Crossland, Justin L.'
'Young, Douglas M.'
'Zakharov, Lev N.'
'Tyler, David R.'

_publ_section_title
;
 Precursors to dinitrogen reduction: structures and reactivity of
 trans-[Fe(DMeOPrPE)2(\h2-H2)H]+ and trans-[Fe(DMeOPrPE)2(N2)H]+
;
_journal_issue 42
_journal_name_full 'Dalton Transactions'
_journal_page_first 9253
_journal_paper_doi 10.1039/b911066f
_journal_year 2009
_chemical_formula_sum 'C60 H101 B Fe N2 O8 P4'
_chemical_formula_weight 1168.97
_chemical_name_systematic
;
?
;
_space_group_IT_number 2
_symmetry_cell_setting triclinic
_symmetry_space_group_name_Hall '-P 1'
_symmetry_space_group_name_H-M 'P -1'
_atom_sites_solution_hydrogens geom
_atom_sites_solution_primary direct
_atom_sites_solution_secondary difmap
_audit_creation_method SHELXLTL
_cell_angle_alpha 97.261(3)
_cell_angle_beta 94.169(3)
_cell_angle_gamma 104.408(3)
_cell_formula_units_Z 2
_cell_length_a 13.466(2)
_cell_length_b 15.443(3)
_cell_length_c 16.219(3)
_cell_measurement_reflns_used 6773
_cell_measurement_temperature 173(2)
_cell_measurement_theta_max 28.19
_cell_measurement_theta_min 2.48
_cell_volume 3221.5(10)
_computing_cell_refinement 'Bruker SAINT'
_computing_data_collection 'Bruker SMART'
_computing_data_reduction 'Bruker SAINT'
_computing_molecular_graphics 'Bruker SHELXTL'
_computing_publication_material 'Bruker SHELXTL'
_computing_structure_refinement 'Bruker SHELXTL'
_computing_structure_solution 'Bruker SHELXTL'
_diffrn_ambient_temperature 173(2)
_diffrn_measured_fraction_theta_full 0.975
_diffrn_measured_fraction_theta_max 0.975
_diffrn_measurement_device_type 'CCD area detector Bruker Apex'
_diffrn_measurement_method 'phi and omega scans'
_diffrn_radiation_monochromator graphite
_diffrn_radiation_source 'fine-focus sealed tube'
_diffrn_radiation_type MoK\a
_diffrn_radiation_wavelength 0.71073
_diffrn_reflns_av_R_equivalents 0.0194
_diffrn_reflns_av_sigmaI/netI 0.0264
_diffrn_reflns_limit_h_max 17
_diffrn_reflns_limit_h_min -17
_diffrn_reflns_limit_k_max 20
_diffrn_reflns_limit_k_min -19
_diffrn_reflns_limit_l_max 21
_diffrn_reflns_limit_l_min -20
_diffrn_reflns_number 36541
_diffrn_reflns_theta_full 27.50
_diffrn_reflns_theta_max 27.50
_diffrn_reflns_theta_min 1.27
_exptl_absorpt_coefficient_mu 0.384
_exptl_absorpt_correction_T_max 0.9341
_exptl_absorpt_correction_T_min 0.8967
_exptl_absorpt_correction_type multi-scan
_exptl_absorpt_process_details SADABS
_exptl_crystal_colour ligh-yellow
_exptl_crystal_density_diffrn 1.205
_exptl_crystal_density_meas 0
_exptl_crystal_density_method 'not measured'
_exptl_crystal_description block
_exptl_crystal_F_000 1260
_exptl_crystal_size_max 0.29
_exptl_crystal_size_mid 0.24
_exptl_crystal_size_min 0.18
_refine_diff_density_max 1.126
_refine_diff_density_min -0.576
_refine_diff_density_rms 0.068
_refine_ls_extinction_method none
_refine_ls_goodness_of_fit_ref 1.045
_refine_ls_hydrogen_treatment mixed
_refine_ls_matrix_type full
_refine_ls_number_parameters 978
_refine_ls_number_reflns 14419
_refine_ls_number_restraints 0
_refine_ls_restrained_S_all 1.045
_refine_ls_R_factor_all 0.0561
_refine_ls_R_factor_gt 0.0451
_refine_ls_shift/su_max 0.001
_refine_ls_shift/su_mean 0.000
_refine_ls_structure_factor_coef Fsqd
_refine_ls_weighting_details 'calc w=1/[\s^2^(Fo^2^)+(0.0759P)^2^+2.0865P] where P=(Fo^2^+2Fc^2^)/3'
_refine_ls_weighting_scheme calc
_refine_ls_wR_factor_gt 0.1264
_refine_ls_wR_factor_ref 0.1367
_reflns_number_gt 12000
_reflns_number_total 14419
_reflns_threshold_expression >2sigma(I)
_cod_data_source_file b911066f.txt
_cod_data_source_block just3
_cod_depositor_comments
;
The following automatic conversions were performed:
'_symmetry_cell_setting' value 'Triclinic' changed to 'triclinic'
according to '/home/saulius/struct/CIF-dictionaries/cif_core.dic'
dictionary named 'cif_core.dic' version 2.4.1 from 2010-06-29.

Automatic conversion script
Id: cif_fix_enum 1527 2010-12-29 10:47:43Z saulius 
;
_cod_original_sg_symbol_H-M P-1
_cod_database_code 7002661

loop_
_symmetry_equiv_pos_as_xyz
'x, y, z'
'-x, -y, -z'

loop_
_atom_site_label
_atom_site_type_symbol
_atom_site_fract_x
_atom_site_fract_y
_atom_site_fract_z
_atom_site_U_iso_or_equiv
_atom_site_adp_type
_atom_site_occupancy
_atom_site_symmetry_multiplicity
_atom_site_calc_flag
_atom_site_refinement_flags
_atom_site_disorder_assembly
_atom_site_disorder_group
Fe1 Fe 0.68649(2) 0.780987(18) 0.749919(17) 0.01978(8) Uani 1 1 d . . .
P1 P 0.71370(4) 0.78121(4) 0.61590(3) 0.02279(12) Uani 1 1 d . . .
P2 P 0.56695(4) 0.65175(3) 0.70186(3) 0.02200(12) Uani 1 1 d . . .
P3 P 0.68148(4) 0.76376(3) 0.88414(3) 0.02392(12) Uani 1 1 d . . .
P4 P 0.82570(4) 0.89487(3) 0.79727(3) 0.02274(12) Uani 1 1 d . . .
N1 N 0.59465(13) 0.85088(12) 0.74820(11) 0.0248(4) Uani 1 1 d . . .
N2 N 0.53769(15) 0.89205(14) 0.74657(13) 0.0357(4) Uani 1 1 d . . .
O1 O 1.05711(13) 0.78743(12) 0.62195(12) 0.0428(4) Uani 1 1 d . . .
O2 O 0.5458(2) 0.8931(2) 0.42663(18) 0.0907(9) Uani 1 1 d . . .
O3 O 0.67524(14) 0.41328(11) 0.57069(11) 0.0407(4) Uani 1 1 d . . .
O4 O 0.20331(15) 0.68586(14) 0.77078(17) 0.0637(6) Uani 1 1 d . . .
O5 O 0.75618(15) 0.48572(12) 0.83697(12) 0.0456(4) Uani 1 1 d . . .
O6 O 0.47259(17) 0.89150(15) 1.04008(15) 0.0630(6) Uani 1 1 d . . .
O7 O 1.22333(14) 0.95582(13) 0.89098(14) 0.0542(5) Uani 1 1 d . . .
O8 O 0.74191(17) 1.19086(13) 0.70961(14) 0.0576(6) Uani 1 1 d . . .
B1 B 0.15789(19) 0.29810(16) 0.76089(15) 0.0264(5) Uani 1 1 d . . .
C1 C 0.62382(18) 0.68221(16) 0.55030(14) 0.0297(5) Uani 1 1 d . . .
C2 C 0.52542(17) 0.65894(16) 0.59289(13) 0.0278(4) Uani 1 1 d . . .
C3 C 0.7883(2) 0.84938(16) 0.94947(14) 0.0329(5) Uani 1 1 d . . .
C4 C 0.81311(18) 0.93350(15) 0.90715(14) 0.0294(4) Uani 1 1 d . . .
C5 C 0.83930(17) 0.77820(16) 0.58132(14) 0.0276(4) Uani 1 1 d . . .
C6 C 0.88175(17) 0.70135(15) 0.60699(14) 0.0285(4) Uani 1 1 d . . .
C7 C 0.98808(18) 0.70624(16) 0.58026(16) 0.0342(5) Uani 1 1 d . . .
C8 C 1.1585(2) 0.7972(2) 0.5993(3) 0.0588(9) Uani 1 1 d . . .
C9 C 0.68046(18) 0.87300(17) 0.56725(14) 0.0308(5) Uani 1 1 d . . .
C10 C 0.7064(2) 0.8805(2) 0.47822(17) 0.0483(7) Uani 1 1 d . . .
H10A H 0.7816 0.9064 0.4792 0.058 Uiso 1 1 calc R . .
H10B H 0.6886 0.8192 0.4452 0.058 Uiso 1 1 calc R . .
C11 C 0.6497(2) 0.9387(2) 0.43586(19) 0.0563(8) Uani 1 1 d . . .
H11A H 0.6614 0.9987 0.4705 0.068 Uiso 1 1 calc R . .
H11B H 0.6740 0.9476 0.3806 0.068 Uiso 1 1 calc R . .
C12 C 0.4866(5) 0.9389(5) 0.3803(4) 0.146(3) Uani 1 1 d . . .
H12A H 0.4138 0.9052 0.3736 0.218 Uiso 1 1 calc R . .
H12B H 0.5110 0.9432 0.3251 0.218 Uiso 1 1 calc R . .
H12C H 0.4942 0.9998 0.4103 0.218 Uiso 1 1 calc R . .
C13 C 0.61487(17) 0.54993(14) 0.69053(13) 0.0256(4) Uani 1 1 d . . .
H13A H 0.676(2) 0.5647(18) 0.6673(16) 0.036(7) Uiso 1 1 d . . .
H13B H 0.6301(18) 0.5354(16) 0.7463(15) 0.025(6) Uiso 1 1 d . . .
C14 C 0.54472(18) 0.46471(15) 0.63835(15) 0.0308(5) Uani 1 1 d . . .
C15 C 0.59828(19) 0.38942(15) 0.62457(15) 0.0323(5) Uani 1 1 d . . .
C16 C 0.7219(3) 0.3419(2) 0.5494(2) 0.0555(8) Uani 1 1 d . . .
C17 C 0.44514(17) 0.61308(15) 0.74662(15) 0.0279(4) Uani 1 1 d . . .
C18 C 0.36926(19) 0.67069(18) 0.74041(19) 0.0388(6) Uani 1 1 d . . .
C19 C 0.27398(18) 0.63389(17) 0.78187(17) 0.0391(6) Uani 1 1 d . . .
H19A H 0.2420 0.5701 0.7571 0.047 Uiso 1 1 calc R . .
H19B H 0.2931 0.6358 0.8423 0.047 Uiso 1 1 calc R . .
C20 C 0.1044(2) 0.6447(2) 0.7906(2) 0.0604(9) Uani 1 1 d . . .
H20A H 0.0585 0.6837 0.7816 0.091 Uiso 1 1 calc R . .
H20B H 0.1084 0.6354 0.8493 0.091 Uiso 1 1 calc R . .
H20C H 0.0773 0.5862 0.7547 0.091 Uiso 1 1 calc R . .
C21 C 0.6920(2) 0.65618(16) 0.91639(15) 0.0330(5) Uani 1 1 d . . .
C22 C 0.7966(2) 0.63872(18) 0.9119(2) 0.0493(7) Uani 1 1 d . . .
C23 C 0.7989(3) 0.54111(17) 0.91289(17) 0.0425(6) Uani 1 1 d . . .
C24 C 0.8363(3) 0.4989(3) 0.7781(2) 0.0630(8) Uani 1 1 d . . .
H24A H 0.8457 0.5588 0.7610 0.095 Uiso 1 1 calc R . .
H24B H 0.8145 0.4523 0.7288 0.095 Uiso 1 1 calc R . .
H24C H 0.9016 0.4944 0.8058 0.095 Uiso 1 1 calc R . .
C25 C 0.5675(2) 0.78436(17) 0.93061(15) 0.0337(5) Uani 1 1 d . . .
C26 C 0.5650(4) 0.7824(3) 1.0234(2) 0.0869(15) Uani 1 1 d . . .
H26A H 0.6272 0.8263 1.0541 0.104 Uiso 1 1 calc R . .
H26B H 0.5666 0.7214 1.0355 0.104 Uiso 1 1 calc R . .
C27 C 0.4698(3) 0.8051(2) 1.0544(2) 0.0719(11) Uani 1 1 d . . .
H27A H 0.4068 0.7619 1.0241 0.086 Uiso 1 1 calc R . .
H27B H 0.4691 0.8014 1.1148 0.086 Uiso 1 1 calc R . .
C28 C 0.3953(4) 0.9254(3) 1.0773(3) 0.0994(16) Uani 1 1 d . . .
H28A H 0.4021 0.9876 1.0667 0.149 Uiso 1 1 calc R . .
H28B H 0.4033 0.9246 1.1377 0.149 Uiso 1 1 calc R . .
H28C H 0.3272 0.8876 1.0533 0.149 Uiso 1 1 calc R . .
C29 C 0.94818(16) 0.86231(15) 0.80424(14) 0.0269(4) Uani 1 1 d . . .
C30 C 1.04046(17) 0.92647(16) 0.85985(14) 0.0289(4) Uani 1 1 d . . .
C31 C 1.13398(18) 0.88914(16) 0.85389(17) 0.0347(5) Uani 1 1 d . . .
C32 C 1.3143(2) 0.9298(3) 0.8697(3) 0.0874(14) Uani 1 1 d . . .
H32A H 1.3755 0.9769 0.8959 0.131 Uiso 1 1 calc R . .
H32B H 1.3150 0.9222 0.8088 0.131 Uiso 1 1 calc R . .
H32C H 1.3148 0.8727 0.8897 0.131 Uiso 1 1 calc R . .
C33 C 0.86010(17) 0.99941(15) 0.75100(15) 0.0288(4) Uani 1 1 d . . .
C34 C 0.78452(19) 1.05826(16) 0.75881(17) 0.0343(5) Uani 1 1 d . . .
C35 C 0.8126(2) 1.13595(18) 0.70812(19) 0.0429(6) Uani 1 1 d . . .
C36 C 0.7573(3) 1.2518(2) 0.7823(3) 0.0723(10) Uani 1 1 d . . .
H36A H 0.7068 1.2877 0.7801 0.108 Uiso 1 1 calc R . .
H36B H 0.8271 1.2919 0.7880 0.108 Uiso 1 1 calc R . .
H36C H 0.7488 1.2189 0.8303 0.108 Uiso 1 1 calc R . .
C37 C 0.13288(17) 0.19514(15) 0.70953(14) 0.0291(4) Uani 1 1 d . . .
C38 C 0.06260(18) 0.16681(15) 0.63761(15) 0.0321(5) Uani 1 1 d . . .
C39 C 0.0335(2) 0.07766(17) 0.59751(18) 0.0433(6) Uani 1 1 d . . .
C40 C 0.0755(3) 0.01347(18) 0.6276(2) 0.0519(8) Uani 1 1 d . . .
C41 C 0.1453(3) 0.03855(18) 0.6977(2) 0.0485(7) Uani 1 1 d . . .
C42 C 0.1733(2) 0.12753(17) 0.73805(17) 0.0395(6) Uani 1 1 d . . .
C43 C 0.27925(18) 0.33576(17) 0.80126(15) 0.0347(5) Uani 1 1 d . . .
C44 C 0.3594(2) 0.3029(2) 0.76973(19) 0.0474(7) Uani 1 1 d . . .
C45 C 0.4626(2) 0.3406(3) 0.8008(2) 0.0640(10) Uani 1 1 d . . .
C46 C 0.4893(3) 0.4133(3) 0.8644(2) 0.0731(13) Uani 1 1 d . . .
C47 C 0.4135(3) 0.4478(2) 0.8962(2) 0.0600(10) Uani 1 1 d . . .
C48 C 0.3105(2) 0.40918(19) 0.86581(17) 0.0431(6) Uani 1 1 d . . .
C49 C 0.08223(16) 0.29672(14) 0.83692(13) 0.0261(4) Uani 1 1 d . . .
C50 C 0.04431(18) 0.21851(15) 0.87294(14) 0.0295(4) Uani 1 1 d . . .
C51 C -0.02132(19) 0.21476(18) 0.93584(15) 0.0366(5) Uani 1 1 d . . .
C52 C -0.0516(2) 0.2904(2) 0.96596(16) 0.0410(6) Uani 1 1 d . . .
C53 C -0.0151(2) 0.36960(18) 0.93428(15) 0.0395(6) Uani 1 1 d . . .
C54 C 0.05083(19) 0.37226(16) 0.87144(15) 0.0336(5) Uani 1 1 d . . .
C55 C 0.13756(17) 0.36642(13) 0.69482(13) 0.0261(4) Uani 1 1 d . . .
C56 C 0.04261(19) 0.38677(15) 0.67873(14) 0.0309(5) Uani 1 1 d . . .
C57 C 0.0273(2) 0.44356(17) 0.62180(15) 0.0365(5) Uani 1 1 d . . .
C58 C 0.1061(2) 0.48202(16) 0.57719(15) 0.0379(6) Uani 1 1 d . . .
C59 C 0.1995(2) 0.46117(16) 0.58871(14) 0.0355(5) Uani 1 1 d . . .
C60 C 0.21389(18) 0.40472(15) 0.64636(14) 0.0306(5) Uani 1 1 d . . .
H1 H 0.754(2) 0.7256(18) 0.7493(16) 0.040(7) Uiso 1 1 d . . .
H1A H 0.657(2) 0.6340(19) 0.5453(17) 0.041(7) Uiso 1 1 d . . .
H1B H 0.613(2) 0.6976(19) 0.4986(19) 0.044(8) Uiso 1 1 d . . .
H2A H 0.474(2) 0.6058(18) 0.5687(16) 0.034(7) Uiso 1 1 d . . .
H2B H 0.4914(19) 0.7060(17) 0.5949(15) 0.028(6) Uiso 1 1 d . . .
H3A H 0.842(2) 0.8213(19) 0.9526(17) 0.043(8) Uiso 1 1 d . . .
H3B H 0.768(2) 0.8599(19) 1.0021(19) 0.044(8) Uiso 1 1 d . . .
H4A H 0.876(2) 0.9792(18) 0.9361(16) 0.036(7) Uiso 1 1 d . . .
H4B H 0.755(2) 0.9657(17) 0.9042(15) 0.033(6) Uiso 1 1 d . . .
H5A H 0.8279(19) 0.7731(16) 0.5201(16) 0.031(6) Uiso 1 1 d . . .
H5B H 0.887(2) 0.8352(18) 0.6020(16) 0.033(7) Uiso 1 1 d . . .
H6A H 0.8856(17) 0.7034(15) 0.6647(15) 0.020(5) Uiso 1 1 d . . .
H6B H 0.836(2) 0.6407(18) 0.5827(16) 0.033(7) Uiso 1 1 d . . .
H7A H 0.990(2) 0.7044(18) 0.5199(18) 0.037(7) Uiso 1 1 d . . .
H7B H 1.012(2) 0.6549(19) 0.5973(16) 0.037(7) Uiso 1 1 d . . .
H8A H 1.203(3) 0.852(3) 0.636(2) 0.068(10) Uiso 1 1 d . . .
H8B H 1.183(3) 0.746(3) 0.617(2) 0.071(11) Uiso 1 1 d . . .
H8C H 1.154(3) 0.793(2) 0.541(2) 0.068(11) Uiso 1 1 d . . .
H9A H 0.607(2) 0.8585(18) 0.5710(16) 0.038(7) Uiso 1 1 d . . .
H9B H 0.703(2) 0.930(2) 0.6044(18) 0.049(8) Uiso 1 1 d . . .
H14A H 0.485(2) 0.4439(18) 0.6649(17) 0.037(7) Uiso 1 1 d . . .
H14B H 0.523(2) 0.4786(18) 0.5890(18) 0.037(7) Uiso 1 1 d . . .
H15A H 0.6320(19) 0.3807(16) 0.6759(16) 0.028(6) Uiso 1 1 d . . .
H15B H 0.552(2) 0.3346(18) 0.5999(16) 0.034(7) Uiso 1 1 d . . .
H16A H 0.773(3) 0.357(3) 0.520(2) 0.075(12) Uiso 1 1 d . . .
H16B H 0.669(3) 0.292(3) 0.524(2) 0.067(11) Uiso 1 1 d . . .
H16C H 0.757(3) 0.336(2) 0.599(2) 0.066(11) Uiso 1 1 d . . .
H17A H 0.417(2) 0.559(2) 0.7184(19) 0.049(8) Uiso 1 1 d . . .
H17B H 0.462(2) 0.6099(17) 0.8005(18) 0.034(7) Uiso 1 1 d . . .
H18A H 0.348(2) 0.670(2) 0.681(2) 0.059(9) Uiso 1 1 d . . .
H18B H 0.398(2) 0.727(2) 0.7634(19) 0.051(9) Uiso 1 1 d . . .
H21A H 0.640(2) 0.6090(18) 0.8842(17) 0.035(7) Uiso 1 1 d . . .
H21B H 0.671(2) 0.6523(18) 0.9693(18) 0.040(7) Uiso 1 1 d . . .
H22A H 0.822(2) 0.6529(19) 0.8669(18) 0.033(8) Uiso 1 1 d . . .
H22B H 0.840(4) 0.675(3) 0.965(3) 0.114(16) Uiso 1 1 d . . .
H23A H 0.861(3) 0.535(2) 0.923(2) 0.063(10) Uiso 1 1 d . . .
H23B H 0.748(3) 0.505(2) 0.948(2) 0.069(10) Uiso 1 1 d . . .
H25A H 0.506(3) 0.740(2) 0.902(2) 0.058(9) Uiso 1 1 d . . .
H25B H 0.562(2) 0.842(2) 0.9225(17) 0.044(8) Uiso 1 1 d . . .
H29A H 0.9643(19) 0.8523(16) 0.7453(16) 0.028(6) Uiso 1 1 d . . .
H29B H 0.931(2) 0.8044(19) 0.8231(17) 0.040(7) Uiso 1 1 d . . .
H30A H 1.056(2) 0.9796(19) 0.8426(16) 0.036(7) Uiso 1 1 d . . .
H30B H 1.023(2) 0.9340(18) 0.9199(17) 0.038(7) Uiso 1 1 d . . .
H31A H 1.142(2) 0.8712(18) 0.7929(18) 0.040(7) Uiso 1 1 d . . .
H31B H 1.127(2) 0.8402(19) 0.8803(17) 0.035(7) Uiso 1 1 d . . .
H33A H 0.8687(18) 0.9792(16) 0.6924(16) 0.027(6) Uiso 1 1 d . . .
H33B H 0.923(2) 1.0300(19) 0.7727(17) 0.038(7) Uiso 1 1 d . . .
H34A H 0.7837(19) 1.0796(17) 0.8169(17) 0.031(6) Uiso 1 1 d . . .
H34B H 0.717(2) 1.0229(18) 0.7403(16) 0.037(7) Uiso 1 1 d . . .
H35A H 0.885(2) 1.1754(19) 0.7313(17) 0.043(7) Uiso 1 1 d . . .
H35B H 0.7964(15) 1.1015(14) 0.6428(13) 0.012(5) Uiso 1 1 d . . .
H38 H 0.0297(19) 0.2102(17) 0.6155(15) 0.028(6) Uiso 1 1 d . . .
H39 H -0.011(2) 0.061(2) 0.5505(19) 0.042(8) Uiso 1 1 d . . .
H40 H 0.064(3) -0.040(2) 0.603(2) 0.063(10) Uiso 1 1 d . . .
H41 H 0.173(2) -0.001(2) 0.7190(19) 0.051(8) Uiso 1 1 d . . .
H42 H 0.220(2) 0.1430(18) 0.7847(17) 0.034(7) Uiso 1 1 d . . .
H44 H 0.344(2) 0.253(2) 0.7288(19) 0.045(8) Uiso 1 1 d . . .
H45 H 0.507(3) 0.305(2) 0.777(2) 0.072(11) Uiso 1 1 d . . .
H46 H 0.553(3) 0.440(3) 0.887(2) 0.078(11) Uiso 1 1 d . . .
H47 H 0.426(3) 0.495(3) 0.938(2) 0.070(11) Uiso 1 1 d . . .
H48 H 0.263(2) 0.4358(17) 0.8907(16) 0.031(7) Uiso 1 1 d . . .
H50 H 0.0636(19) 0.1663(17) 0.8550(15) 0.029(6) Uiso 1 1 d . . .
H51 H -0.045(2) 0.158(2) 0.9620(17) 0.045(8) Uiso 1 1 d . . .
H52 H -0.092(2) 0.289(2) 1.0031(19) 0.050(8) Uiso 1 1 d . . .
H53 H -0.036(2) 0.4244(19) 0.9572(17) 0.040(7) Uiso 1 1 d . . .
H54 H 0.073(2) 0.4262(19) 0.8511(16) 0.036(7) Uiso 1 1 d . . .
H56 H -0.0135(19) 0.3643(16) 0.7082(15) 0.028(6) Uiso 1 1 d . . .
H57 H -0.034(2) 0.4549(18) 0.6148(17) 0.039(7) Uiso 1 1 d . . .
H58 H 0.092(2) 0.5195(18) 0.5380(17) 0.038(7) Uiso 1 1 d . . .
H59 H 0.253(2) 0.4899(19) 0.5608(18) 0.043(8) Uiso 1 1 d . . .
H60 H 0.2788(19) 0.3924(16) 0.6518(15) 0.027(6) Uiso 1 1 d . . .

loop_
_atom_site_aniso_label
_atom_site_aniso_U_11
_atom_site_aniso_U_22
_atom_site_aniso_U_33
_atom_site_aniso_U_23
_atom_site_aniso_U_13
_atom_site_aniso_U_12
Fe1 0.02014(14) 0.02016(14) 0.01907(15) 0.00285(10) 0.00268(10) 0.00516(11)
P1 0.0221(2) 0.0263(3) 0.0203(2) 0.0047(2) 0.00340(19) 0.0059(2)
P2 0.0211(2) 0.0229(2) 0.0212(2) 0.00321(19) 0.00157(19) 0.0045(2)
P3 0.0313(3) 0.0219(2) 0.0196(2) 0.00318(19) 0.0040(2) 0.0085(2)
P4 0.0226(2) 0.0206(2) 0.0242(3) 0.00096(19) 0.00239(19) 0.0054(2)
N1 0.0251(9) 0.0246(8) 0.0245(9) 0.0059(7) 0.0053(7) 0.0041(7)
N2 0.0317(10) 0.0344(10) 0.0457(12) 0.0119(9) 0.0089(9) 0.0133(9)
O1 0.0280(8) 0.0376(9) 0.0593(11) -0.0123(8) 0.0093(8) 0.0106(7)
O2 0.0587(15) 0.136(3) 0.0805(18) 0.0450(18) -0.0096(13) 0.0219(16)
O3 0.0503(10) 0.0349(9) 0.0393(9) 0.0025(7) 0.0141(8) 0.0145(8)
O4 0.0364(10) 0.0432(11) 0.114(2) 0.0115(12) 0.0223(11) 0.0121(9)
O5 0.0463(10) 0.0369(9) 0.0508(11) -0.0044(8) -0.0103(8) 0.0155(8)
O6 0.0598(13) 0.0571(13) 0.0759(15) -0.0013(11) 0.0305(12) 0.0216(11)
O7 0.0275(9) 0.0496(11) 0.0753(14) -0.0111(10) -0.0157(9) 0.0073(8)
O8 0.0579(13) 0.0414(11) 0.0740(15) 0.0094(10) -0.0143(11) 0.0199(9)
B1 0.0273(11) 0.0236(11) 0.0268(12) 0.0055(9) 0.0004(9) 0.0038(9)
C1 0.0310(11) 0.0348(12) 0.0206(10) 0.0024(9) 0.0001(8) 0.0053(9)
C2 0.0261(10) 0.0301(11) 0.0245(10) 0.0034(9) -0.0020(8) 0.0041(9)
C3 0.0435(13) 0.0307(11) 0.0215(11) -0.0008(9) 0.0000(9) 0.0077(10)
C4 0.0329(11) 0.0244(10) 0.0281(11) -0.0040(8) 0.0036(9) 0.0060(9)
C5 0.0252(10) 0.0332(12) 0.0254(11) 0.0045(9) 0.0053(8) 0.0086(9)
C6 0.0300(11) 0.0274(11) 0.0285(11) 0.0006(9) 0.0038(9) 0.0098(9)
C7 0.0347(12) 0.0320(12) 0.0370(13) -0.0043(10) 0.0063(10) 0.0150(10)
C8 0.0339(15) 0.0548(19) 0.085(3) -0.0096(18) 0.0182(16) 0.0130(14)
C9 0.0317(12) 0.0361(12) 0.0293(11) 0.0124(10) 0.0056(9) 0.0130(10)
C10 0.0519(16) 0.0679(18) 0.0431(15) 0.0335(14) 0.0224(12) 0.0316(14)
C11 0.0527(17) 0.086(2) 0.0470(16) 0.0416(16) 0.0150(13) 0.0314(16)
C12 0.106(4) 0.229(8) 0.120(4) 0.061(5) -0.033(4) 0.073(5)
C13 0.0266(10) 0.0258(10) 0.0237(10) 0.0024(8) 0.0003(8) 0.0070(8)
C14 0.0313(12) 0.0275(11) 0.0311(12) 0.0017(9) -0.0029(9) 0.0062(9)
C15 0.0361(12) 0.0252(11) 0.0329(12) 0.0014(9) -0.0013(10) 0.0062(9)
C16 0.061(2) 0.0525(19) 0.059(2) 0.0001(16) 0.0164(17) 0.0275(17)
C17 0.0255(10) 0.0263(11) 0.0309(12) 0.0047(9) 0.0064(9) 0.0036(9)
C18 0.0282(12) 0.0356(13) 0.0543(16) 0.0104(12) 0.0106(11) 0.0079(10)
C19 0.0318(12) 0.0342(12) 0.0515(15) 0.0030(11) 0.0145(11) 0.0081(10)
C20 0.0373(15) 0.0555(18) 0.080(2) -0.0129(16) 0.0166(15) 0.0059(13)
C21 0.0517(15) 0.0279(11) 0.0231(11) 0.0060(9) 0.0023(10) 0.0169(11)
C22 0.0411(15) 0.0296(13) 0.074(2) 0.0024(14) -0.0172(15) 0.0119(11)
C23 0.0530(16) 0.0314(12) 0.0433(14) 0.0023(11) -0.0131(12) 0.0185(12)
C24 0.0512(18) 0.072(2) 0.067(2) 0.0047(17) 0.0097(15) 0.0196(16)
C25 0.0421(13) 0.0312(12) 0.0313(12) 0.0061(10) 0.0166(10) 0.0119(11)
C26 0.134(4) 0.130(3) 0.0540(19) 0.058(2) 0.063(2) 0.103(3)
C27 0.107(3) 0.072(2) 0.065(2) 0.0336(18) 0.062(2) 0.048(2)
C28 0.098(3) 0.091(3) 0.126(4) 0.006(3) 0.062(3) 0.047(3)
C29 0.0233(10) 0.0248(10) 0.0309(11) -0.0005(9) 0.0008(8) 0.0063(8)
C30 0.0273(11) 0.0275(11) 0.0296(11) 0.0009(9) -0.0010(9) 0.0055(9)
C31 0.0296(12) 0.0307(12) 0.0419(14) 0.0041(10) -0.0049(10) 0.0074(9)
C32 0.0323(16) 0.085(3) 0.133(4) -0.019(3) -0.0166(19) 0.0183(17)
C33 0.0261(11) 0.0239(10) 0.0357(12) 0.0050(9) 0.0037(9) 0.0046(9)
C34 0.0303(12) 0.0255(11) 0.0475(15) 0.0065(10) 0.0061(10) 0.0068(9)
C35 0.0422(14) 0.0327(13) 0.0560(17) 0.0148(12) 0.0003(12) 0.0110(11)
C36 0.079(2) 0.057(2) 0.089(3) 0.0145(19) 0.011(2) 0.0298(19)
C37 0.0321(11) 0.0263(10) 0.0311(11) 0.0077(9) 0.0123(9) 0.0077(9)
C38 0.0346(12) 0.0278(11) 0.0331(12) 0.0019(9) 0.0125(9) 0.0054(9)
C39 0.0451(15) 0.0340(13) 0.0437(15) -0.0066(11) 0.0175(12) -0.0003(11)
C40 0.0660(19) 0.0238(12) 0.067(2) 0.0021(12) 0.0424(17) 0.0067(12)
C41 0.0683(19) 0.0324(13) 0.0600(18) 0.0210(13) 0.0387(16) 0.0251(14)
C42 0.0482(15) 0.0374(13) 0.0414(14) 0.0145(11) 0.0194(12) 0.0183(12)
C43 0.0301(11) 0.0409(13) 0.0322(12) 0.0218(10) -0.0013(9) 0.0010(10)
C44 0.0326(13) 0.070(2) 0.0451(16) 0.0302(15) 0.0067(11) 0.0118(13)
C45 0.0311(14) 0.105(3) 0.065(2) 0.056(2) 0.0094(14) 0.0118(17)
C46 0.0332(16) 0.101(3) 0.075(2) 0.063(2) -0.0160(16) -0.0201(18)
C47 0.0501(18) 0.0592(19) 0.0537(18) 0.0308(16) -0.0217(15) -0.0206(15)
C48 0.0413(14) 0.0421(14) 0.0380(13) 0.0183(11) -0.0086(11) -0.0062(12)
C49 0.0256(10) 0.0257(10) 0.0234(10) 0.0015(8) -0.0041(8) 0.0030(8)
C50 0.0332(11) 0.0268(11) 0.0258(11) 0.0028(8) 0.0010(9) 0.0042(9)
C51 0.0393(13) 0.0394(13) 0.0271(11) 0.0059(10) 0.0024(10) 0.0027(10)
C52 0.0401(14) 0.0561(16) 0.0271(12) 0.0043(11) 0.0053(10) 0.0136(12)
C53 0.0451(14) 0.0453(14) 0.0293(12) -0.0047(10) -0.0018(10) 0.0205(12)
C54 0.0389(13) 0.0296(12) 0.0308(12) 0.0021(9) -0.0029(9) 0.0093(10)
C55 0.0328(11) 0.0196(9) 0.0225(10) 0.0008(8) -0.0024(8) 0.0030(8)
C56 0.0352(12) 0.0304(11) 0.0257(11) 0.0028(9) -0.0013(9) 0.0077(9)
C57 0.0441(14) 0.0380(13) 0.0300(12) 0.0028(10) -0.0041(10) 0.0188(11)
C58 0.0587(16) 0.0295(12) 0.0258(11) 0.0067(9) -0.0041(10) 0.0131(11)
C59 0.0463(14) 0.0297(11) 0.0258(11) 0.0053(9) 0.0010(10) 0.0012(10)
C60 0.0334(12) 0.0266(11) 0.0287(11) 0.0046(9) -0.0009(9) 0.0032(9)

loop_
_atom_type_symbol
_atom_type_description
_atom_type_scat_dispersion_real
_atom_type_scat_dispersion_imag
_atom_type_scat_source
C C 0.0033 0.0016 'International Tables Vol C Tables 4.2.6.8 and 6.1.1.4'
H H 0.0000 0.0000 'International Tables Vol C Tables 4.2.6.8 and 6.1.1.4'
B B 0.0013 0.0007 'International Tables Vol C Tables 4.2.6.8 and 6.1.1.4'
N N 0.0061 0.0033 'International Tables Vol C Tables 4.2.6.8 and 6.1.1.4'
O O 0.0106 0.0060 'International Tables Vol C Tables 4.2.6.8 and 6.1.1.4'
P P 0.1023 0.0942 'International Tables Vol C Tables 4.2.6.8 and 6.1.1.4'
Fe Fe 0.3463 0.8444 'International Tables Vol C Tables 4.2.6.8 and 6.1.1.4'

loop_
_geom_angle_atom_site_label_1
_geom_angle_atom_site_label_2
_geom_angle_atom_site_label_3
_geom_angle
_geom_angle_site_symmetry_1
_geom_angle_site_symmetry_3
_geom_angle_publ_flag
N1 Fe1 P3 96.04(6) . . ?
N1 Fe1 P1 95.39(6) . . ?
P3 Fe1 P1 168.57(2) . . ?
N1 Fe1 P4 96.01(6) . . ?
P3 Fe1 P4 84.48(2) . . ?
P1 Fe1 P4 94.37(2) . . ?
N1 Fe1 P2 94.16(6) . . ?
P3 Fe1 P2 94.87(2) . . ?
P1 Fe1 P2 84.26(2) . . ?
P4 Fe1 P2 169.83(2) . . ?
N1 Fe1 H1 178.0(11) . . ?
P3 Fe1 H1 84.8(11) . . ?
P1 Fe1 H1 83.8(11) . . ?
P4 Fe1 H1 85.9(11) . . ?
P2 Fe1 H1 84.0(11) . . ?
C5 P1 C9 103.90(10) . . ?
C5 P1 C1 103.39(11) . . ?
C9 P1 C1 100.09(11) . . ?
C5 P1 Fe1 121.14(7) . . ?
C9 P1 Fe1 115.53(8) . . ?
C1 P1 Fe1 110.18(7) . . ?
C17 P2 C13 102.41(10) . . ?
C17 P2 C2 103.61(11) . . ?
C13 P2 C2 102.31(10) . . ?
C17 P2 Fe1 124.54(8) . . ?
C13 P2 Fe1 115.16(7) . . ?
C2 P2 Fe1 106.21(8) . . ?
C25 P3 C21 103.88(11) . . ?
C25 P3 C3 102.35(12) . . ?
C21 P3 C3 103.97(12) . . ?
C25 P3 Fe1 115.26(8) . . ?
C21 P3 Fe1 119.31(8) . . ?
C3 P3 Fe1 110.21(8) . . ?
C33 P4 C29 102.34(10) . . ?
C33 P4 C4 104.23(11) . . ?
C29 P4 C4 102.83(11) . . ?
C33 P4 Fe1 123.42(8) . . ?
C29 P4 Fe1 114.74(7) . . ?
C4 P4 Fe1 107.07(8) . . ?
N2 N1 Fe1 178.85(19) . . ?
C7 O1 C8 112.0(2) . . ?
C11 O2 C12 110.6(4) . . ?
C15 O3 C16 111.5(2) . . ?
C19 O4 C20 113.0(2) . . ?
C23 O5 C24 107.4(2) . . ?
C27 O6 C28 112.8(3) . . ?
C31 O7 C32 110.6(2) . . ?
C36 O8 C35 112.8(2) . . ?
C37 B1 C43 112.11(19) . . ?
C37 B1 C55 108.51(17) . . ?
C43 B1 C55 106.96(17) . . ?
C37 B1 C49 108.04(17) . . ?
C43 B1 C49 109.29(18) . . ?
C55 B1 C49 111.96(18) . . ?
C2 C1 P1 107.55(15) . . ?
C2 C1 H1A 112.1(17) . . ?
P1 C1 H1A 108.0(17) . . ?
C2 C1 H1B 112.7(18) . . ?
P1 C1 H1B 107.5(18) . . ?
H1A C1 H1B 109(2) . . ?
C1 C2 P2 105.85(15) . . ?
C1 C2 H2A 116.9(15) . . ?
P2 C2 H2A 110.5(15) . . ?
C1 C2 H2B 111.5(15) . . ?
P2 C2 H2B 106.5(14) . . ?
H2A C2 H2B 105(2) . . ?
C4 C3 P3 108.29(16) . . ?
C4 C3 H3A 113.4(18) . . ?
P3 C3 H3A 104.4(18) . . ?
C4 C3 H3B 113.2(18) . . ?
P3 C3 H3B 108.1(18) . . ?
H3A C3 H3B 109(2) . . ?
C3 C4 P4 106.44(15) . . ?
C3 C4 H4A 111.7(15) . . ?
P4 C4 H4A 113.0(15) . . ?
C3 C4 H4B 114.4(15) . . ?
P4 C4 H4B 104.5(14) . . ?
H4A C4 H4B 107(2) . . ?
C6 C5 P1 115.07(16) . . ?
C6 C5 H5A 111.1(14) . . ?
P1 C5 H5A 104.0(15) . . ?
C6 C5 H5B 110.2(15) . . ?
P1 C5 H5B 108.0(15) . . ?
H5A C5 H5B 108(2) . . ?
C7 C6 C5 112.00(19) . . ?
C7 C6 H6A 108.4(14) . . ?
C5 C6 H6A 110.2(14) . . ?
C7 C6 H6B 107.7(15) . . ?
C5 C6 H6B 112.1(15) . . ?
H6A C6 H6B 106(2) . . ?
O1 C7 C6 108.76(17) . . ?
O1 C7 H7A 109.1(16) . . ?
C6 C7 H7A 113.1(16) . . ?
O1 C7 H7B 108.0(16) . . ?
C6 C7 H7B 109.5(16) . . ?
H7A C7 H7B 108(2) . . ?
O1 C8 H8A 107(2) . . ?
O1 C8 H8B 107(2) . . ?
H8A C8 H8B 104(3) . . ?
O1 C8 H8C 107(2) . . ?
H8A C8 H8C 121(3) . . ?
H8B C8 H8C 110(3) . . ?
C10 C9 P1 117.21(17) . . ?
C10 C9 H9A 112.2(16) . . ?
P1 C9 H9A 100.3(16) . . ?
C10 C9 H9B 113.1(18) . . ?
P1 C9 H9B 111.2(17) . . ?
H9A C9 H9B 101(2) . . ?
C11 C10 C9 112.6(2) . . ?
C11 C10 H10A 109.1 . . ?
C9 C10 H10A 109.1 . . ?
C11 C10 H10B 109.1 . . ?
C9 C10 H10B 109.1 . . ?
H10A C10 H10B 107.8 . . ?
O2 C11 C10 106.4(3) . . ?
O2 C11 H11A 110.4 . . ?
C10 C11 H11A 110.4 . . ?
O2 C11 H11B 110.4 . . ?
C10 C11 H11B 110.4 . . ?
H11A C11 H11B 108.6 . . ?
O2 C12 H12A 109.5 . . ?
O2 C12 H12B 109.5 . . ?
H12A C12 H12B 109.5 . . ?
O2 C12 H12C 109.5 . . ?
H12A C12 H12C 109.5 . . ?
H12B C12 H12C 109.5 . . ?
C14 C13 P2 117.33(15) . . ?
C14 C13 H13A 108.8(17) . . ?
P2 C13 H13A 106.8(17) . . ?
C14 C13 H13B 107.5(14) . . ?
P2 C13 H13B 108.5(14) . . ?
H13A C13 H13B 108(2) . . ?
C15 C14 C13 112.08(19) . . ?
C15 C14 H14A 108.9(16) . . ?
C13 C14 H14A 110.2(16) . . ?
C15 C14 H14B 110.7(17) . . ?
C13 C14 H14B 108.9(18) . . ?
H14A C14 H14B 106(2) . . ?
O3 C15 C14 108.87(19) . . ?
O3 C15 H15A 107.1(15) . . ?
C14 C15 H15A 111.6(15) . . ?
O3 C15 H15B 108.2(16) . . ?
C14 C15 H15B 111.9(16) . . ?
H15A C15 H15B 109(2) . . ?
O3 C16 H16A 113(3) . . ?
O3 C16 H16B 106(2) . . ?
H16A C16 H16B 114(3) . . ?
O3 C16 H16C 106(2) . . ?
H16A C16 H16C 100(3) . . ?
H16B C16 H16C 117(3) . . ?
C18 C17 P2 116.32(16) . . ?
C18 C17 H17A 109(2) . . ?
P2 C17 H17A 104.1(19) . . ?
C18 C17 H17B 109.4(17) . . ?
P2 C17 H17B 106.8(17) . . ?
H17A C17 H17B 111(3) . . ?
C19 C18 C17 111.4(2) . . ?
C19 C18 H18A 108.2(19) . . ?
C17 C18 H18A 108.6(19) . . ?
C19 C18 H18B 110(2) . . ?
C17 C18 H18B 111(2) . . ?
H18A C18 H18B 109(3) . . ?
O4 C19 C18 109.7(2) . . ?
O4 C19 H19A 109.7 . . ?
C18 C19 H19A 109.7 . . ?
O4 C19 H19B 109.7 . . ?
C18 C19 H19B 109.7 . . ?
H19A C19 H19B 108.2 . . ?
O4 C20 H20A 109.5 . . ?
O4 C20 H20B 109.5 . . ?
H20A C20 H20B 109.5 . . ?
O4 C20 H20C 109.5 . . ?
H20A C20 H20C 109.5 . . ?
H20B C20 H20C 109.5 . . ?
C22 C21 P3 114.61(19) . . ?
C22 C21 H21A 111.7(16) . . ?
P3 C21 H21A 108.2(16) . . ?
C22 C21 H21B 111.4(17) . . ?
P3 C21 H21B 109.8(17) . . ?
H21A C21 H21B 100(2) . . ?
C21 C22 C23 115.0(3) . . ?
C21 C22 H22A 112.0(19) . . ?
C23 C22 H22A 105.2(19) . . ?
C21 C22 H22B 105(3) . . ?
C23 C22 H22B 106(3) . . ?
H22A C22 H22B 113(3) . . ?
O5 C23 C22 112.4(2) . . ?
O5 C23 H23A 107(2) . . ?
C22 C23 H23A 112(2) . . ?
O5 C23 H23B 95(2) . . ?
C22 C23 H23B 116.1(19) . . ?
H23A C23 H23B 113(3) . . ?
O5 C24 H24A 109.5 . . ?
O5 C24 H24B 109.5 . . ?
H24A C24 H24B 109.5 . . ?
O5 C24 H24C 109.5 . . ?
H24A C24 H24C 109.5 . . ?
H24B C24 H24C 109.5 . . ?
C26 C25 P3 117.4(2) . . ?
C26 C25 H25A 107.2(19) . . ?
P3 C25 H25A 109.4(19) . . ?
C26 C25 H25B 105.5(17) . . ?
P3 C25 H25B 108.9(17) . . ?
H25A C25 H25B 108(3) . . ?
C25 C26 C27 112.0(3) . . ?
C25 C26 H26A 109.2 . . ?
C27 C26 H26A 109.2 . . ?
C25 C26 H26B 109.2 . . ?
C27 C26 H26B 109.2 . . ?
H26A C26 H26B 107.9 . . ?
O6 C27 C26 107.6(3) . . ?
O6 C27 H27A 110.2 . . ?
C26 C27 H27A 110.2 . . ?
O6 C27 H27B 110.2 . . ?
C26 C27 H27B 110.2 . . ?
H27A C27 H27B 108.5 . . ?
O6 C28 H28A 109.5 . . ?
O6 C28 H28B 109.5 . . ?
H28A C28 H28B 109.5 . . ?
O6 C28 H28C 109.5 . . ?
H28A C28 H28C 109.5 . . ?
H28B C28 H28C 109.5 . . ?
C30 C29 P4 118.14(15) . . ?
C30 C29 H29A 110.8(15) . . ?
P4 C29 H29A 104.9(14) . . ?
C30 C29 H29B 110.5(16) . . ?
P4 C29 H29B 104.2(16) . . ?
H29A C29 H29B 108(2) . . ?
C31 C30 C29 109.64(18) . . ?
C31 C30 H30A 106.8(17) . . ?
C29 C30 H30A 110.5(18) . . ?
C31 C30 H30B 110.7(15) . . ?
C29 C30 H30B 109.4(15) . . ?
H30A C30 H30B 110(2) . . ?
O7 C31 C30 109.8(2) . . ?
O7 C31 H31A 109.0(16) . . ?
C30 C31 H31A 109.3(15) . . ?
O7 C31 H31B 109.3(17) . . ?
C30 C31 H31B 110.2(17) . . ?
H31A C31 H31B 109(2) . . ?
O7 C32 H32A 109.5 . . ?
O7 C32 H32B 109.5 . . ?
H32A C32 H32B 109.5 . . ?
O7 C32 H32C 109.5 . . ?
H32A C32 H32C 109.5 . . ?
H32B C32 H32C 109.5 . . ?
C34 C33 P4 115.50(16) . . ?
C34 C33 H33A 112.9(14) . . ?
P4 C33 H33A 104.5(14) . . ?
C34 C33 H33B 111.5(17) . . ?
P4 C33 H33B 108.1(18) . . ?
H33A C33 H33B 103(2) . . ?
C35 C34 C33 110.9(2) . . ?
C35 C34 H34A 111.9(15) . . ?
C33 C34 H34A 108.8(15) . . ?
C35 C34 H34B 109.9(16) . . ?
C33 C34 H34B 109.8(16) . . ?
H34A C34 H34B 105(2) . . ?
O8 C35 C34 113.6(2) . . ?
O8 C35 H35A 109.3(15) . . ?
C34 C35 H35A 108.4(16) . . ?
O8 C35 H35B 101.2(11) . . ?
C34 C35 H35B 103.3(11) . . ?
H35A C35 H35B 121.0(19) . . ?
O8 C36 H36A 109.5 . . ?
O8 C36 H36B 109.5 . . ?
H36A C36 H36B 109.5 . . ?
O8 C36 H36C 109.5 . . ?
H36A C36 H36C 109.5 . . ?
H36B C36 H36C 109.5 . . ?
C38 C37 C42 115.2(2) . . ?
C38 C37 B1 121.81(19) . . ?
C42 C37 B1 122.8(2) . . ?
C39 C38 C37 122.6(2) . . ?
C39 C38 H38 118.0(15) . . ?
C37 C38 H38 119.4(14) . . ?
C40 C39 C38 120.2(3) . . ?
C40 C39 H39 118.2(19) . . ?
C38 C39 H39 121.5(19) . . ?
C41 C40 C39 119.1(3) . . ?
C41 C40 H40 117(2) . . ?
C39 C40 H40 124(2) . . ?
C40 C41 C42 120.5(3) . . ?
C40 C41 H41 122(2) . . ?
C42 C41 H41 118(2) . . ?
C41 C42 C37 122.4(3) . . ?
C41 C42 H42 119.1(17) . . ?
C37 C42 H42 118.5(17) . . ?
C48 C43 C44 115.2(2) . . ?
C48 C43 B1 121.2(2) . . ?
C44 C43 B1 123.4(2) . . ?
C45 C44 C43 122.3(3) . . ?
C45 C44 H44 117.6(19) . . ?
C43 C44 H44 120.0(19) . . ?
C46 C45 C44 120.2(4) . . ?
C46 C45 H45 128(2) . . ?
C44 C45 H45 112(2) . . ?
C47 C46 C45 119.2(3) . . ?
C47 C46 H46 116(3) . . ?
C45 C46 H46 125(3) . . ?
C46 C47 C48 120.4(4) . . ?
C46 C47 H47 123(2) . . ?
C48 C47 H47 117(2) . . ?
C47 C48 C43 122.7(3) . . ?
C47 C48 H48 115.7(17) . . ?
C43 C48 H48 121.6(17) . . ?
C54 C49 C50 114.2(2) . . ?
C54 C49 B1 123.73(19) . . ?
C50 C49 B1 122.11(19) . . ?
C51 C50 C49 123.4(2) . . ?
C51 C50 H50 117.1(15) . . ?
C49 C50 H50 119.5(15) . . ?
C52 C51 C50 119.9(2) . . ?
C52 C51 H51 119.0(16) . . ?
C50 C51 H51 121.0(16) . . ?
C51 C52 C53 119.2(2) . . ?
C51 C52 H52 122(2) . . ?
C53 C52 H52 119(2) . . ?
C52 C53 C54 120.1(2) . . ?
C52 C53 H53 119.0(16) . . ?
C54 C53 H53 120.9(16) . . ?
C53 C54 C49 123.1(2) . . ?
C53 C54 H54 117.8(16) . . ?
C49 C54 H54 119.1(16) . . ?
C60 C55 C56 114.6(2) . . ?
C60 C55 B1 121.47(19) . . ?
C56 C55 B1 123.84(19) . . ?
C57 C56 C55 122.6(2) . . ?
C57 C56 H56 116.4(15) . . ?
C55 C56 H56 121.0(15) . . ?
C58 C57 C56 120.6(2) . . ?
C58 C57 H57 120.7(18) . . ?
C56 C57 H57 118.7(18) . . ?
C59 C58 C57 118.7(2) . . ?
C59 C58 H58 123.1(16) . . ?
C57 C58 H58 118.1(16) . . ?
C58 C59 C60 119.9(2) . . ?
C58 C59 H59 118.1(17) . . ?
C60 C59 H59 121.7(18) . . ?
C59 C60 C55 123.4(2) . . ?
C59 C60 H60 116.8(15) . . ?
C55 C60 H60 119.8(15) . . ?

loop_
_geom_bond_atom_site_label_1
_geom_bond_atom_site_label_2
_geom_bond_distance
_geom_bond_site_symmetry_2
_geom_bond_publ_flag
Fe1 N1 1.8337(18) . ?
Fe1 P3 2.2302(7) . ?
Fe1 P1 2.2308(7) . ?
Fe1 P4 2.2373(6) . ?
Fe1 P2 2.2379(6) . ?
Fe1 H1 1.39(3) . ?
P1 C5 1.830(2) . ?
P1 C9 1.838(2) . ?
P1 C1 1.848(2) . ?
P2 C17 1.835(2) . ?
P2 C13 1.836(2) . ?
P2 C2 1.840(2) . ?
P3 C25 1.837(2) . ?
P3 C21 1.839(2) . ?
P3 C3 1.849(2) . ?
P4 C33 1.835(2) . ?
P4 C29 1.840(2) . ?
P4 C4 1.840(2) . ?
N1 N2 1.112(3) . ?
O1 C7 1.417(3) . ?
O1 C8 1.417(3) . ?
O2 C11 1.389(4) . ?
O2 C12 1.424(5) . ?
O3 C15 1.413(3) . ?
O3 C16 1.417(3) . ?
O4 C19 1.405(3) . ?
O4 C20 1.405(3) . ?
O5 C23 1.402(3) . ?
O5 C24 1.485(4) . ?
O6 C27 1.375(4) . ?
O6 C28 1.416(4) . ?
O7 C31 1.411(3) . ?
O7 C32 1.433(4) . ?
O8 C36 1.380(4) . ?
O8 C35 1.424(3) . ?
B1 C37 1.641(3) . ?
B1 C43 1.647(3) . ?
B1 C55 1.650(3) . ?
B1 C49 1.655(3) . ?
C1 C2 1.523(3) . ?
C1 H1A 0.95(3) . ?
C1 H1B 0.91(3) . ?
C2 H2A 0.95(3) . ?
C2 H2B 0.95(3) . ?
C3 C4 1.521(3) . ?
C3 H3A 0.94(3) . ?
C3 H3B 0.92(3) . ?
C4 H4A 1.00(3) . ?
C4 H4B 1.02(3) . ?
C5 C6 1.529(3) . ?
C5 H5A 0.98(3) . ?
C5 H5B 0.95(3) . ?
C6 C7 1.513(3) . ?
C6 H6A 0.93(2) . ?
C6 H6B 1.00(3) . ?
C7 H7A 0.98(3) . ?
C7 H7B 0.99(3) . ?
C8 H8A 1.00(4) . ?
C8 H8B 1.00(4) . ?
C8 H8C 0.94(4) . ?
C9 C10 1.522(3) . ?
C9 H9A 0.97(3) . ?
C9 H9B 0.97(3) . ?
C10 C11 1.512(4) . ?
C10 H10A 0.9900 . ?
C10 H10B 0.9900 . ?
C11 H11A 0.9900 . ?
C11 H11B 0.9900 . ?
C12 H12A 0.9800 . ?
C12 H12B 0.9800 . ?
C12 H12C 0.9800 . ?
C13 C14 1.524(3) . ?
C13 H13A 0.92(3) . ?
C13 H13B 0.98(2) . ?
C14 C15 1.516(3) . ?
C14 H14A 0.95(3) . ?
C14 H14B 0.90(3) . ?
C15 H15A 0.96(3) . ?
C15 H15B 0.94(3) . ?
C16 H16A 0.87(4) . ?
C16 H16B 0.94(4) . ?
C16 H16C 0.93(4) . ?
C17 C18 1.518(3) . ?
C17 H17A 0.88(3) . ?
C17 H17B 0.90(3) . ?
C18 C19 1.510(3) . ?
C18 H18A 0.98(3) . ?
C18 H18B 0.88(3) . ?
C19 H19A 0.9900 . ?
C19 H19B 0.9900 . ?
C20 H20A 0.9800 . ?
C20 H20B 0.9800 . ?
C20 H20C 0.9800 . ?
C21 C22 1.503(4) . ?
C21 H21A 0.95(3) . ?
C21 H21B 0.93(3) . ?
C22 C23 1.518(4) . ?
C22 H22A 0.86(3) . ?
C22 H22B 1.02(5) . ?
C23 H23A 0.86(4) . ?
C23 H23B 1.03(4) . ?
C24 H24A 0.9800 . ?
C24 H24B 0.9800 . ?
C24 H24C 0.9800 . ?
C25 C26 1.512(4) . ?
C25 H25A 0.97(3) . ?
C25 H25B 0.94(3) . ?
C26 C27 1.514(4) . ?
C26 H26A 0.9900 . ?
C26 H26B 0.9900 . ?
C27 H27A 0.9900 . ?
C27 H27B 0.9900 . ?
C28 H28A 0.9800 . ?
C28 H28B 0.9800 . ?
C28 H28C 0.9800 . ?
C29 C30 1.529(3) . ?
C29 H29A 1.00(2) . ?
C29 H29B 0.96(3) . ?
C30 C31 1.514(3) . ?
C30 H30A 0.88(3) . ?
C30 H30B 1.02(3) . ?
C31 H31A 1.01(3) . ?
C31 H31B 0.90(3) . ?
C32 H32A 0.9800 . ?
C32 H32B 0.9800 . ?
C32 H32C 0.9800 . ?
C33 C34 1.526(3) . ?
C33 H33A 0.99(2) . ?
C33 H33B 0.89(3) . ?
C34 C35 1.526(3) . ?
C34 H34A 0.96(3) . ?
C34 H34B 0.94(3) . ?
C35 H35A 1.03(3) . ?
C35 H35B 1.10(2) . ?
C36 H36A 0.9800 . ?
C36 H36B 0.9800 . ?
C36 H36C 0.9800 . ?
C37 C38 1.397(3) . ?
C37 C42 1.403(3) . ?
C38 C39 1.393(3) . ?
C38 H38 0.98(2) . ?
C39 C40 1.379(4) . ?
C39 H39 0.90(3) . ?
C40 C41 1.371(5) . ?
C40 H40 0.84(4) . ?
C41 C42 1.392(4) . ?
C41 H41 0.87(3) . ?
C42 H42 0.92(3) . ?
C43 C48 1.399(4) . ?
C43 C44 1.404(4) . ?
C44 C45 1.395(4) . ?
C44 H44 0.92(3) . ?
C45 C46 1.380(6) . ?
C45 H45 0.98(4) . ?
C46 C47 1.368(6) . ?
C46 H46 0.88(4) . ?
C47 C48 1.393(4) . ?
C47 H47 0.90(4) . ?
C48 H48 0.93(3) . ?
C49 C54 1.403(3) . ?
C49 C50 1.406(3) . ?
C50 C51 1.395(3) . ?
C50 H50 0.93(3) . ?
C51 C52 1.375(4) . ?
C51 H51 1.02(3) . ?
C52 C53 1.378(4) . ?
C52 H52 0.84(3) . ?
C53 C54 1.397(4) . ?
C53 H53 0.99(3) . ?
C54 H54 0.92(3) . ?
C55 C60 1.399(3) . ?
C55 C56 1.405(3) . ?
C56 C57 1.390(3) . ?
C56 H56 0.94(3) . ?
C57 C58 1.382(4) . ?
C57 H57 0.89(3) . ?
C58 C59 1.379(4) . ?
C58 H58 0.95(3) . ?
C59 C60 1.391(3) . ?
C59 H59 0.93(3) . ?
C60 H60 0.94(2) . ?

loop_
_geom_torsion_atom_site_label_1
_geom_torsion_atom_site_label_2
_geom_torsion_atom_site_label_3
_geom_torsion_atom_site_label_4
_geom_torsion
_geom_torsion_site_symmetry_1
_geom_torsion_site_symmetry_2
_geom_torsion_site_symmetry_3
_geom_torsion_site_symmetry_4
_geom_torsion_publ_flag
N1 Fe1 P1 C5 147.19(10) . . . . ?
P3 Fe1 P1 C5 -33.00(16) . . . . ?
P4 Fe1 P1 C5 50.72(9) . . . . ?
P2 Fe1 P1 C5 -119.16(9) . . . . ?
N1 Fe1 P1 C9 20.35(11) . . . . ?
P3 Fe1 P1 C9 -159.84(14) . . . . ?
P4 Fe1 P1 C9 -76.12(9) . . . . ?
P2 Fe1 P1 C9 114.00(9) . . . . ?
N1 Fe1 P1 C1 -92.13(10) . . . . ?
P3 Fe1 P1 C1 87.68(14) . . . . ?
P4 Fe1 P1 C1 171.40(8) . . . . ?
P2 Fe1 P1 C1 1.52(9) . . . . ?
N1 Fe1 P2 C17 -51.54(11) . . . . ?
P3 Fe1 P2 C17 44.89(10) . . . . ?
P1 Fe1 P2 C17 -146.55(9) . . . . ?
P4 Fe1 P2 C17 130.74(15) . . . . ?
N1 Fe1 P2 C13 -179.25(9) . . . . ?
P3 Fe1 P2 C13 -82.81(8) . . . . ?
P1 Fe1 P2 C13 85.74(8) . . . . ?
P4 Fe1 P2 C13 3.03(16) . . . . ?
N1 Fe1 P2 C2 68.30(9) . . . . ?
P3 Fe1 P2 C2 164.73(8) . . . . ?
P1 Fe1 P2 C2 -26.71(8) . . . . ?
P4 Fe1 P2 C2 -109.42(14) . . . . ?
N1 Fe1 P3 C25 20.12(11) . . . . ?
P1 Fe1 P3 C25 -159.69(14) . . . . ?
P4 Fe1 P3 C25 115.60(10) . . . . ?
P2 Fe1 P3 C25 -74.59(10) . . . . ?
N1 Fe1 P3 C21 144.81(11) . . . . ?
P1 Fe1 P3 C21 -35.00(17) . . . . ?
P4 Fe1 P3 C21 -119.71(10) . . . . ?
P2 Fe1 P3 C21 50.10(10) . . . . ?
N1 Fe1 P3 C3 -95.07(10) . . . . ?
P1 Fe1 P3 C3 85.12(15) . . . . ?
P4 Fe1 P3 C3 0.41(9) . . . . ?
P2 Fe1 P3 C3 170.21(9) . . . . ?
N1 Fe1 P4 C33 -49.93(10) . . . . ?
P3 Fe1 P4 C33 -145.44(9) . . . . ?
P1 Fe1 P4 C33 45.97(9) . . . . ?
P2 Fe1 P4 C33 127.78(15) . . . . ?
N1 Fe1 P4 C29 -175.81(10) . . . . ?
P3 Fe1 P4 C29 88.68(8) . . . . ?
P1 Fe1 P4 C29 -79.91(8) . . . . ?
P2 Fe1 P4 C29 1.90(16) . . . . ?
N1 Fe1 P4 C4 70.79(10) . . . . ?
P3 Fe1 P4 C4 -24.73(8) . . . . ?
P1 Fe1 P4 C4 166.69(8) . . . . ?
P2 Fe1 P4 C4 -111.50(14) . . . . ?
P3 Fe1 N1 N2 -100(9) . . . . ?
P1 Fe1 N1 N2 80(9) . . . . ?
P4 Fe1 N1 N2 175(100) . . . . ?
P2 Fe1 N1 N2 -5(9) . . . . ?
C5 P1 C1 C2 160.80(16) . . . . ?
C9 P1 C1 C2 -92.16(17) . . . . ?
Fe1 P1 C1 C2 29.96(17) . . . . ?
P1 C1 C2 P2 -51.00(18) . . . . ?
C17 P2 C2 C1 -174.75(15) . . . . ?
C13 P2 C2 C1 -68.54(17) . . . . ?
Fe1 P2 C2 C1 52.57(16) . . . . ?
C25 P3 C3 C4 -93.31(18) . . . . ?
C21 P3 C3 C4 158.77(16) . . . . ?
Fe1 P3 C3 C4 29.78(18) . . . . ?
P3 C3 C4 P4 -49.15(19) . . . . ?
C33 P4 C4 C3 -177.99(16) . . . . ?
C29 P4 C4 C3 -71.50(18) . . . . ?
Fe1 P4 C4 C3 49.76(17) . . . . ?
C9 P1 C5 C6 -174.95(17) . . . . ?
C1 P1 C5 C6 -70.80(18) . . . . ?
Fe1 P1 C5 C6 53.12(19) . . . . ?
P1 C5 C6 C7 -176.93(16) . . . . ?
C8 O1 C7 C6 -179.4(3) . . . . ?
C5 C6 C7 O1 63.1(3) . . . . ?
C5 P1 C9 C10 39.7(2) . . . . ?
C1 P1 C9 C10 -66.9(2) . . . . ?
Fe1 P1 C9 C10 174.86(18) . . . . ?
P1 C9 C10 C11 163.4(2) . . . . ?
C12 O2 C11 C10 -174.7(4) . . . . ?
C9 C10 C11 O2 -66.3(4) . . . . ?
C17 P2 C13 C14 56.91(19) . . . . ?
C2 P2 C13 C14 -50.23(19) . . . . ?
Fe1 P2 C13 C14 -164.95(15) . . . . ?
P2 C13 C14 C15 172.61(16) . . . . ?
C16 O3 C15 C14 -174.7(2) . . . . ?
C13 C14 C15 O3 -69.5(2) . . . . ?
C13 P2 C17 C18 -162.27(19) . . . . ?
C2 P2 C17 C18 -56.1(2) . . . . ?
Fe1 P2 C17 C18 64.9(2) . . . . ?
P2 C17 C18 C19 -178.06(19) . . . . ?
C20 O4 C19 C18 166.5(3) . . . . ?
C17 C18 C19 O4 -176.7(2) . . . . ?
C25 P3 C21 C22 -160.5(2) . . . . ?
C3 P3 C21 C22 -53.7(2) . . . . ?
Fe1 P3 C21 C22 69.5(2) . . . . ?
P3 C21 C22 C23 -162.6(2) . . . . ?
C24 O5 C23 C22 80.6(3) . . . . ?
C21 C22 C23 O5 73.7(4) . . . . ?
C21 P3 C25 C26 53.3(3) . . . . ?
C3 P3 C25 C26 -54.7(3) . . . . ?
Fe1 P3 C25 C26 -174.3(2) . . . . ?
P3 C25 C26 C27 177.1(3) . . . . ?
C28 O6 C27 C26 -171.4(4) . . . . ?
C25 C26 C27 O6 -61.6(5) . . . . ?
C33 P4 C29 C30 62.5(2) . . . . ?
C4 P4 C29 C30 -45.4(2) . . . . ?
Fe1 P4 C29 C30 -161.28(15) . . . . ?
P4 C29 C30 C31 -177.62(17) . . . . ?
C32 O7 C31 C30 -166.9(3) . . . . ?
C29 C30 C31 O7 168.2(2) . . . . ?
C29 P4 C33 C34 -163.62(18) . . . . ?
C4 P4 C33 C34 -56.8(2) . . . . ?
Fe1 P4 C33 C34 65.3(2) . . . . ?
P4 C33 C34 C35 -172.15(18) . . . . ?
C36 O8 C35 C34 79.0(3) . . . . ?
C33 C34 C35 O8 177.1(2) . . . . ?
C43 B1 C37 C38 -145.2(2) . . . . ?
C55 B1 C37 C38 -27.3(3) . . . . ?
C49 B1 C37 C38 94.3(2) . . . . ?
C43 B1 C37 C42 40.2(3) . . . . ?
C55 B1 C37 C42 158.2(2) . . . . ?
C49 B1 C37 C42 -80.2(3) . . . . ?
C42 C37 C38 C39 0.8(3) . . . . ?
B1 C37 C38 C39 -174.1(2) . . . . ?
C37 C38 C39 C40 -1.1(4) . . . . ?
C38 C39 C40 C41 0.6(4) . . . . ?
C39 C40 C41 C42 0.1(4) . . . . ?
C40 C41 C42 C37 -0.3(4) . . . . ?
C38 C37 C42 C41 -0.1(3) . . . . ?
B1 C37 C42 C41 174.8(2) . . . . ?
C37 B1 C43 C48 -161.6(2) . . . . ?
C55 B1 C43 C48 79.5(2) . . . . ?
C49 B1 C43 C48 -41.9(3) . . . . ?
C37 B1 C43 C44 24.0(3) . . . . ?
C55 B1 C43 C44 -94.8(3) . . . . ?
C49 B1 C43 C44 143.8(2) . . . . ?
C48 C43 C44 C45 0.2(4) . . . . ?
B1 C43 C44 C45 174.9(2) . . . . ?
C43 C44 C45 C46 -0.5(4) . . . . ?
C44 C45 C46 C47 -0.2(4) . . . . ?
C45 C46 C47 C48 1.0(4) . . . . ?
C46 C47 C48 C43 -1.3(4) . . . . ?
C44 C43 C48 C47 0.7(4) . . . . ?
B1 C43 C48 C47 -174.1(2) . . . . ?
C37 B1 C49 C54 -153.5(2) . . . . ?
C43 B1 C49 C54 84.3(2) . . . . ?
C55 B1 C49 C54 -34.0(3) . . . . ?
C37 B1 C49 C50 26.9(3) . . . . ?
C43 B1 C49 C50 -95.3(2) . . . . ?
C55 B1 C49 C50 146.4(2) . . . . ?
C54 C49 C50 C51 1.8(3) . . . . ?
B1 C49 C50 C51 -178.6(2) . . . . ?
C49 C50 C51 C52 -0.3(4) . . . . ?
C50 C51 C52 C53 -1.1(4) . . . . ?
C51 C52 C53 C54 0.9(4) . . . . ?
C52 C53 C54 C49 0.7(4) . . . . ?
C50 C49 C54 C53 -2.0(3) . . . . ?
B1 C49 C54 C53 178.4(2) . . . . ?
C37 B1 C55 C60 -85.3(2) . . . . ?
C43 B1 C55 C60 35.8(3) . . . . ?
C49 B1 C55 C60 155.54(19) . . . . ?
C37 B1 C55 C56 90.8(2) . . . . ?
C43 B1 C55 C56 -148.0(2) . . . . ?
C49 B1 C55 C56 -28.3(3) . . . . ?
C60 C55 C56 C57 -2.6(3) . . . . ?
B1 C55 C56 C57 -179.0(2) . . . . ?
C55 C56 C57 C58 0.8(4) . . . . ?
C56 C57 C58 C59 1.6(4) . . . . ?
C57 C58 C59 C60 -2.1(4) . . . . ?
C58 C59 C60 C55 0.1(4) . . . . ?
C56 C55 C60 C59 2.2(3) . . . . ?
B1 C55 C60 C59 178.7(2) . . . . ?
